data_4075441
loop_
_publ_author_name
'Gautron, Samuel'
'Lassauque, Nicolas'
'Le Berre, Carole'
'Azam, Laurent'
'Giordano, Roberto'
'Serp, Philippe'
'Laurenczy, G\'abor'
'Daran, Jean Claude'
'Duhayon, Carine'
'Thi\'ebaut, Daniel'
'Kalck, Philippe'

_publ_section_title
;
 Promoting Role of [PtI2(CO)]2in the Iridium-Catalyzed Methanol
 Carbonylation to Acetic Acid and Its Interaction with Involved Iridium
 Species
;
_journal_issue 25
_journal_name_full Organometallics
_journal_page_first 5894
_journal_paper_doi 10.1021/om060282x
_journal_volume 25
_journal_year 2006
_chemical_formula_moiety 'C36 H30 N P2, C4 H3 I3 Ir O3 '
_chemical_formula_sum 'C40 H33 I3 Ir N O3 P2'
_chemical_formula_weight 1210.59
_space_group_IT_number 14
_symmetry_cell_setting monoclinic
_symmetry_space_group_name_Hall '-P 2ybc'
_symmetry_space_group_name_H-M 'P 1 21/c 1'
_atom_sites_solution_hydrogens geom
_atom_sites_solution_primary direct
_audit_creation_date 04-10-07
_audit_creation_method CRYSTALS_ver_12.24
_cell_angle_alpha 90
_cell_angle_beta 95.168(6)
_cell_angle_gamma 90
_cell_formula_units_Z 4
_cell_length_a 14.6054(10)
_cell_length_b 18.5796(14)
_cell_length_c 15.1759(13)
_cell_measurement_reflns_used 5785
_cell_measurement_temperature 180
_cell_measurement_theta_max 32
_cell_measurement_theta_min 3
_cell_volume 4101.4(5)
_computing_cell_refinement 'CrysAlis RED, (Oxford Diffraction, 2002)'
_computing_data_collection 'Xcalibur, (Oxford Diffraction, 2002)'
_computing_data_reduction 'CrysAlis RED, (Oxford Diffraction, 2002)'
_computing_molecular_graphics 'CAMERON (Watkin et al 1996)'
_computing_publication_material 'CRYSTALS (Betteridge et al 2003)'
_computing_structure_refinement 'CRYSTALS (Betteridge et al 2003)'
_computing_structure_solution 'SIR92 (Altomare et al, 1994)'
_diffrn_ambient_temperature 180
_diffrn_measured_fraction_theta_full 0.997
_diffrn_measured_fraction_theta_max 0.935
_diffrn_measurement_device_type 'Oxford Diffraction XCALIBUR'
_diffrn_measurement_method '\f & \w scans'
_diffrn_radiation_monochromator graphite
_diffrn_radiation_type 'Mo K\a'
_diffrn_radiation_wavelength 0.71073
_diffrn_reflns_av_R_equivalents 0.051
_diffrn_reflns_limit_h_max 21
_diffrn_reflns_limit_h_min -21
_diffrn_reflns_limit_k_max 26
_diffrn_reflns_limit_k_min -27
_diffrn_reflns_limit_l_max 19
_diffrn_reflns_limit_l_min -22
_diffrn_reflns_number 39257
_diffrn_reflns_theta_full 30.198
_diffrn_reflns_theta_max 32.126
_diffrn_reflns_theta_min 3.116
_diffrn_standards_decay_% 0.1
_diffrn_standards_interval_count 0
_diffrn_standards_interval_time 0
_diffrn_standards_number 0
_exptl_absorpt_coefficient_mu 5.628
_exptl_absorpt_correction_T_max 0.34
_exptl_absorpt_correction_T_min 0.23
_exptl_absorpt_correction_type analytical
_exptl_absorpt_process_details
;absorption correction using a multifaceted crystal
model based on expressions derived by R.C. Clark & J.S. Reid
;
_exptl_crystal_colour orange
_exptl_crystal_density_diffrn 1.960
_exptl_crystal_density_method 'not measured'
_exptl_crystal_description block
_exptl_crystal_F_000 2280
_exptl_crystal_size_max 0.40
_exptl_crystal_size_mid 0.23
_exptl_crystal_size_min 0.19
_refine_diff_density_max 2.22
_refine_diff_density_min -1.54
_refine_ls_extinction_method None
_refine_ls_goodness_of_fit_ref 1.1288
_refine_ls_hydrogen_treatment refU
_refine_ls_matrix_type full
_refine_ls_number_parameters 452
_refine_ls_number_reflns 4885
_refine_ls_number_restraints 0
_refine_ls_R_factor_all 0.1100
_refine_ls_R_factor_gt 0.0397
_refine_ls_shift/su_max 0.000618
_refine_ls_structure_factor_coef F
_refine_ls_weighting_details
;
 Method, part 1, Chebychev polynomial, (Watkin, 1994, Prince, 1982) 
 [weight] = 1.0/[A~0~*T~0~(x)+A~1~*T~1~(x) ... +A~n-1~]*T~n-1~(x)] 
 where A~i~ are the Chebychev coefficients listed below and x= Fcalc/Fmax 
 Method = Robust Weighting (Prince, 1982) 
 W = [weight] * [1-(deltaF/6*sigmaF)^2^]^2^ 
 A~i~ are: 
 9.79 -5.46 4.75 
;
_refine_ls_weighting_scheme calc
_refine_ls_wR_factor_all 0.0499
_refine_ls_wR_factor_gt 0.0436
_refine_ls_wR_factor_ref 0.0436
_reflns_limit_h_max 21
_reflns_limit_h_min -21
_reflns_limit_k_max 27
_reflns_limit_k_min 0
_reflns_limit_l_max 22
_reflns_limit_l_min 0
_reflns_number_gt 4885
_reflns_number_total 4885
_reflns_threshold_expression I>2.00u(I)
_cod_data_source_file om060282xsi20060330_113511.cif
_cod_data_source_block 8-PPN
_cod_depositor_comments
;
The following automatic conversions were performed:

'_symmetry_cell_setting' value 'Monoclinic' changed to 'monoclinic'
according to /home/saulius/struct/CIF-dictionaries/cif_core.dic
dictionary named 'cif_core.dic' version 2.4.1 from 2010-06-29.

Automatic conversion script
Id: cif_fix_values 1715 2011-07-08 13:25:40Z adriana 
;
_cod_original_sg_symbol_Hall '-P 2ybc '
_cod_original_sg_symbol_H-M 'P 1 21/c 1 '
_cod_original_formula_sum 'C40 H33 I3 Ir1 N1 O3 P2'
_cod_database_code 4075441

loop_
_symmetry_equiv_pos_as_xyz
x,y,z
-x,-y,-z
-x,y+1/2,-z+1/2
x,-y+1/2,z+1/2

loop_
_atom_site_label
_atom_site_type_symbol
_atom_site_fract_x
_atom_site_fract_y
_atom_site_fract_z
_atom_site_U_iso_or_equiv
_atom_site_occupancy
_atom_site_adp_type
Ir1 Ir 0.33559(3) 0.35289(2) 0.59573(3) 0.0311 1.0000 Uani
I1 I 0.34024(5) 0.41930(4) 0.75319(4) 0.0415 1.0000 Uani
I2 I 0.14967(5) 0.38959(5) 0.55465(6) 0.0582 1.0000 Uani
I3 I 0.34810(6) 0.28774(4) 0.43834(5) 0.0562 1.0000 Uani
C1 C 0.3719(8) 0.4414(6) 0.5423(8) 0.0439 1.0000 Uani
C2 C 0.2905(8) 0.2660(7) 0.6441(9) 0.0552 1.0000 Uani
C3 C 0.4725(8) 0.3293(6) 0.6258(8) 0.0497 1.0000 Uani
C4 C 0.4961(9) 0.2639(7) 0.6795(11) 0.0799 1.0000 Uani
O1 O 0.3900(7) 0.4930(5) 0.5105(6) 0.0682 1.0000 Uani
O2 O 0.2594(7) 0.2183(5) 0.6729(7) 0.0823 1.0000 Uani
O3 O 0.5295(5) 0.3695(5) 0.6047(6) 0.0669 1.0000 Uani
P1 P 0.70429(15) 0.12977(11) 0.44720(15) 0.0240 1.0000 Uani
P2 P 0.88441(15) 0.17056(12) 0.54078(16) 0.0261 1.0000 Uani
N1 N 0.7950(5) 0.1254(4) 0.5136(5) 0.0301 1.0000 Uani
C5 C 0.6069(5) 0.1095(4) 0.5055(5) 0.0199 1.0000 Uani
C6 C 0.6162(6) 0.0933(5) 0.5971(6) 0.0290 1.0000 Uani
C7 C 0.5388(7) 0.0777(5) 0.6398(7) 0.0381 1.0000 Uani
C8 C 0.4528(7) 0.0771(5) 0.5945(7) 0.0352 1.0000 Uani
C9 C 0.4421(6) 0.0921(5) 0.5045(7) 0.0353 1.0000 Uani
C10 C 0.5199(6) 0.1088(5) 0.4603(6) 0.0349 1.0000 Uani
C11 C 0.7103(7) 0.0643(5) 0.3611(6) 0.0316 1.0000 Uani
C12 C 0.6488(7) 0.0638(5) 0.2863(6) 0.0351 1.0000 Uani
C13 C 0.6541(8) 0.0094(6) 0.2228(7) 0.0484 1.0000 Uani
C14 C 0.7197(9) -0.0433(6) 0.2336(8) 0.0530 1.0000 Uani
C15 C 0.7812(8) -0.0427(6) 0.3080(9) 0.0499 1.0000 Uani
C16 C 0.7763(7) 0.0090(5) 0.3726(7) 0.0373 1.0000 Uani
C17 C 0.6837(6) 0.2170(5) 0.3964(6) 0.0268 1.0000 Uani
C18 C 0.6265(9) 0.2659(6) 0.4344(8) 0.0489 1.0000 Uani
C19 C 0.6252(10) 0.3364(6) 0.4072(9) 0.0632 1.0000 Uani
C20 C 0.6777(8) 0.3595(6) 0.3435(7) 0.0487 1.0000 Uani
C21 C 0.7344(8) 0.3117(6) 0.3071(8) 0.0468 1.0000 Uani
C22 C 0.7374(7) 0.2411(5) 0.3320(7) 0.0385 1.0000 Uani
C23 C 0.8640(6) 0.2651(5) 0.5504(6) 0.0273 1.0000 Uani
C24 C 0.7928(10) 0.2858(6) 0.6014(9) 0.0646 1.0000 Uani
C25 C 0.7750(12) 0.3579(7) 0.6138(10) 0.0813 1.0000 Uani
C26 C 0.8242(9) 0.4098(6) 0.5742(8) 0.0528 1.0000 Uani
C27 C 0.8894(8) 0.3885(6) 0.5207(11) 0.0646 1.0000 Uani
C28 C 0.9092(8) 0.3170(6) 0.5090(9) 0.0524 1.0000 Uani
C29 C 0.9294(6) 0.1403(5) 0.6489(6) 0.0310 1.0000 Uani
C30 C 0.9900(7) 0.1823(6) 0.7043(7) 0.0472 1.0000 Uani
C31 C 1.0266(8) 0.1571(8) 0.7862(8) 0.0600 1.0000 Uani
C32 C 1.0022(10) 0.0895(8) 0.8112(9) 0.0658 1.0000 Uani
C33 C 0.9411(9) 0.0481(7) 0.7617(8) 0.0534 1.0000 Uani
C34 C 0.9053(7) 0.0718(5) 0.6781(6) 0.0369 1.0000 Uani
C35 C 0.9725(6) 0.1577(5) 0.4657(6) 0.0314 1.0000 Uani
C36 C 1.0640(7) 0.1688(8) 0.4939(9) 0.0588 1.0000 Uani
C37 C 1.1295(8) 0.1615(9) 0.4316(12) 0.0813 1.0000 Uani
C38 C 1.1026(8) 0.1442(7) 0.3444(9) 0.0570 1.0000 Uani
C39 C 1.0128(8) 0.1325(6) 0.3178(8) 0.0510 1.0000 Uani
C40 C 0.9476(7) 0.1397(6) 0.3791(7) 0.0411 1.0000 Uani
H41 H 0.4386 0.2374 0.6900 0.082(8) 1.0000 Uiso
H42 H 0.5291 0.2782 0.7373 0.082(8) 1.0000 Uiso
H43 H 0.5367 0.2320 0.6468 0.082(8) 1.0000 Uiso
H61 H 0.6784 0.0931 0.6307 0.082(8) 1.0000 Uiso
H71 H 0.5454 0.0667 0.7046 0.082(8) 1.0000 Uiso
H81 H 0.3976 0.0657 0.6266 0.082(8) 1.0000 Uiso
H91 H 0.3797 0.0910 0.4715 0.082(8) 1.0000 Uiso
H101 H 0.5125 0.1203 0.3956 0.082(8) 1.0000 Uiso
H121 H 0.6006 0.1021 0.2774 0.082(8) 1.0000 Uiso
H131 H 0.6094 0.0092 0.1689 0.082(8) 1.0000 Uiso
H141 H 0.7229 -0.0818 0.1879 0.082(8) 1.0000 Uiso
H151 H 0.8301 -0.0804 0.3153 0.082(8) 1.0000 Uiso
H161 H 0.8196 0.0073 0.4275 0.082(8) 1.0000 Uiso
H181 H 0.5866 0.2497 0.4808 0.082(8) 1.0000 Uiso
H191 H 0.5847 0.3716 0.4351 0.082(8) 1.0000 Uiso
H201 H 0.6748 0.4108 0.3234 0.082(8) 1.0000 Uiso
H211 H 0.7746 0.3288 0.2613 0.082(8) 1.0000 Uiso
H221 H 0.7785 0.2067 0.3035 0.082(8) 1.0000 Uiso
H241 H 0.7550 0.2483 0.6286 0.082(8) 1.0000 Uiso
H251 H 0.7259 0.3725 0.6521 0.082(8) 1.0000 Uiso
H261 H 0.8126 0.4621 0.5844 0.082(8) 1.0000 Uiso
H271 H 0.9236 0.4258 0.4892 0.082(8) 1.0000 Uiso
H281 H 0.9576 0.3032 0.4695 0.082(8) 1.0000 Uiso
H301 H 1.0073 0.2314 0.6844 0.082(8) 1.0000 Uiso
H311 H 1.0695 0.1875 0.8256 0.082(8) 1.0000 Uiso
H321 H 1.0308 0.0699 0.8686 0.082(8) 1.0000 Uiso
H331 H 0.9217 0.0006 0.7848 0.082(8) 1.0000 Uiso
H341 H 0.8630 0.0403 0.6396 0.082(8) 1.0000 Uiso
H361 H 1.0833 0.1816 0.5569 0.082(8) 1.0000 Uiso
H371 H 1.1962 0.1691 0.4506 0.082(8) 1.0000 Uiso
H381 H 1.1498 0.1403 0.3008 0.082(8) 1.0000 Uiso
H391 H 0.9934 0.1189 0.2550 0.082(8) 1.0000 Uiso
H401 H 0.8812 0.1314 0.3595 0.082(8) 1.0000 Uiso

loop_
_atom_site_aniso_label
_atom_site_aniso_U_11
_atom_site_aniso_U_22
_atom_site_aniso_U_33
_atom_site_aniso_U_23
_atom_site_aniso_U_13
_atom_site_aniso_U_12
Ir1 0.03121(18) 0.02419(15) 0.03649(19) 0.00045(18) -0.00446(14) -0.00056(17)
I1 0.0406(4) 0.0501(4) 0.0332(4) -0.0024(3) 0.0001(3) -0.0080(3)
I2 0.0408(4) 0.0631(5) 0.0663(5) -0.0138(4) -0.0195(4) 0.0155(4)
I3 0.0682(5) 0.0474(4) 0.0513(5) -0.0131(4) -0.0033(4) 0.0086(4)
C1 0.053(7) 0.029(5) 0.050(7) -0.006(5) 0.006(5) 0.002(5)
C2 0.047(7) 0.048(7) 0.066(8) 0.006(6) -0.017(6) -0.003(6)
C3 0.061(7) 0.033(5) 0.053(7) -0.026(5) -0.005(6) -0.004(5)
C4 0.062(9) 0.058(8) 0.111(12) -0.023(8) -0.039(8) 0.028(7)
O1 0.102(8) 0.046(5) 0.059(6) 0.006(4) 0.019(5) -0.012(5)
O2 0.089(7) 0.059(6) 0.095(8) 0.030(6) -0.012(6) -0.038(5)
O3 0.033(4) 0.083(7) 0.083(7) 0.009(5) -0.003(4) -0.009(4)
P1 0.0253(11) 0.0214(11) 0.0261(11) 0.0000(8) 0.0057(9) -0.0019(8)
P2 0.0229(11) 0.0254(11) 0.0302(12) -0.0019(9) 0.0039(9) 0.0004(9)
N1 0.022(4) 0.029(4) 0.038(4) 0.003(3) 0.001(3) -0.001(3)
C5 0.019(4) 0.015(4) 0.026(4) -0.001(3) 0.003(3) -0.005(3)
C6 0.026(4) 0.036(5) 0.024(4) 0.009(4) -0.004(4) 0.001(4)
C7 0.044(6) 0.037(5) 0.033(5) 0.015(4) 0.001(4) 0.000(4)
C8 0.040(5) 0.020(4) 0.047(6) 0.005(4) 0.012(5) -0.005(4)
C9 0.026(5) 0.031(5) 0.049(6) 0.000(4) 0.001(4) -0.004(4)
C10 0.024(4) 0.043(6) 0.036(5) -0.005(4) -0.008(4) 0.001(4)
C11 0.042(6) 0.029(5) 0.025(5) 0.008(4) 0.007(4) -0.004(4)
C12 0.058(6) 0.026(5) 0.022(5) 0.008(4) 0.008(4) -0.008(4)
C13 0.064(8) 0.056(7) 0.027(5) -0.010(5) 0.015(5) -0.031(6)
C14 0.076(9) 0.034(6) 0.053(7) -0.010(5) 0.030(7) -0.007(6)
C15 0.053(7) 0.033(6) 0.067(8) -0.013(5) 0.020(6) -0.002(5)
C16 0.037(5) 0.025(5) 0.050(6) -0.006(4) 0.005(5) -0.004(4)
C17 0.031(5) 0.028(4) 0.021(4) 0.004(4) 0.000(4) -0.004(3)
C18 0.071(8) 0.035(6) 0.046(7) 0.014(5) 0.036(6) 0.014(5)
C19 0.089(10) 0.034(6) 0.071(9) 0.000(6) 0.035(8) 0.023(6)
C20 0.066(7) 0.033(6) 0.045(6) 0.009(5) -0.006(5) -0.008(5)
C21 0.054(7) 0.041(6) 0.047(7) 0.015(5) 0.019(5) -0.003(5)
C22 0.041(6) 0.027(5) 0.050(6) 0.010(4) 0.015(5) 0.003(4)
C23 0.024(4) 0.028(4) 0.030(5) 0.001(4) -0.001(4) 0.004(3)
C24 0.086(10) 0.038(6) 0.078(9) 0.006(6) 0.055(8) 0.010(6)
C25 0.124(13) 0.038(7) 0.094(11) 0.014(7) 0.074(10) 0.030(8)
C26 0.061(7) 0.027(5) 0.069(8) -0.008(5) 0.003(6) 0.010(5)
C27 0.044(7) 0.021(5) 0.135(13) 0.012(6) 0.040(8) 0.009(5)
C28 0.045(6) 0.027(5) 0.090(10) 0.002(6) 0.034(6) 0.001(5)
C29 0.025(4) 0.035(5) 0.031(5) -0.009(4) -0.009(4) 0.004(4)
C30 0.037(6) 0.060(7) 0.044(6) -0.025(6) -0.006(5) 0.002(5)
C31 0.050(7) 0.086(10) 0.040(7) -0.029(7) -0.015(5) 0.021(7)
C32 0.074(9) 0.071(9) 0.048(7) 0.005(7) -0.021(7) 0.032(7)
C33 0.072(8) 0.048(7) 0.039(6) 0.014(5) 0.004(6) 0.020(6)
C34 0.049(6) 0.035(5) 0.027(5) -0.002(4) 0.004(4) 0.006(4)
C35 0.030(5) 0.024(5) 0.041(5) -0.005(4) 0.009(4) 0.001(4)
C36 0.020(5) 0.084(9) 0.074(9) -0.005(7) 0.010(5) -0.005(5)
C37 0.020(5) 0.102(12) 0.125(14) -0.030(10) 0.027(7) -0.006(6)
C38 0.051(7) 0.049(7) 0.076(9) -0.008(7) 0.036(7) 0.007(6)
C39 0.060(8) 0.045(7) 0.053(7) 0.002(5) 0.030(6) 0.010(5)
C40 0.040(5) 0.044(6) 0.042(6) -0.002(5) 0.018(5) 0.006(5)

loop_
_atom_type_symbol
_atom_type_scat_dispersion_real
_atom_type_scat_dispersion_imag
_atom_type_scat_Cromer_Mann_a1
_atom_type_scat_Cromer_Mann_b1
_atom_type_scat_Cromer_Mann_a2
_atom_type_scat_Cromer_Mann_b2
_atom_type_scat_Cromer_Mann_a3
_atom_type_scat_Cromer_Mann_b3
_atom_type_scat_Cromer_Mann_a4
_atom_type_scat_Cromer_Mann_b4
_atom_type_scat_Cromer_Mann_c
_atom_type_scat_source
C 0.0033 0.0016 2.3100 20.8439 1.0200 10.2075 1.5886 0.5687 0.8650 51.6512 0.2156 'International Tables Vol C 4.2.6.8 and 6.1.1.4'
H 0.0000 0.0000 0.4930 10.5109 0.3229 26.1257 0.1402 3.1424 0.0408 57.7998 0.0030 'International Tables Vol C 4.2.6.8 and 6.1.1.4'
N 0.0061 0.0033 12.2126 0.0057 3.1322 9.8933 2.0125 28.9975 1.1663 0.5826 -11.5290 'International Tables Vol C 4.2.6.8 and 6.1.1.4'
O 0.0106 0.0060 3.0485 13.2771 2.2868 5.7011 1.5463 0.3239 0.8670 32.9089 0.2508 'International Tables Vol C 4.2.6.8 and 6.1.1.4'
P 0.1023 0.0942 6.4345 1.9067 4.1791 27.1570 1.7800 0.5260 1.4908 68.1645 1.1149 'International Tables Vol C 4.2.6.8 and 6.1.1.4'
I -0.4742 1.8119 20.1472 4.3470 18.9949 0.3814 7.5138 27.7660 2.2735 66.8776 4.0712 'International Tables Vol C 4.2.6.8 and 6.1.1.4'
Ir -1.4442 7.9887 27.3049 1.5928 16.7296 8.8655 15.6115 0.4179 5.8338 45.0011 11.4722 'International Tables Vol C 4.2.6.8 and 6.1.1.4'

loop_
_geom_angle_atom_site_label_1
_geom_angle_atom_site_label_2
_geom_angle_atom_site_label_3
_geom_angle
_geom_angle_publ_flag
I1 Ir1 I2 91.85(3) yes
I1 Ir1 I3 174.65(3) yes
I2 Ir1 I3 93.07(3) yes
I1 Ir1 C1 89.8(3) yes
I2 Ir1 C1 89.8(3) yes
I3 Ir1 C1 88.1(3) yes
I1 Ir1 C2 91.6(4) yes
I2 Ir1 C2 86.1(3) yes
I3 Ir1 C2 90.8(4) yes
C1 Ir1 C2 175.7(5) yes
I1 Ir1 C3 87.4(3) yes
I2 Ir1 C3 178.3(3) yes
I3 Ir1 C3 87.7(3) yes
C1 Ir1 C3 88.7(5) yes
C2 Ir1 C3 95.5(5) yes
Ir1 C1 O1 177.8(11) yes
Ir1 C2 O2 175.4(12) yes
Ir1 C3 C4 117.9(9) yes
Ir1 C3 O3 119.9(9) yes
C4 C3 O3 122.0(12) yes
C3 C4 H41 109.435 no
C3 C4 H42 109.425 no
H41 C4 H42 109.678 no
C3 C4 H43 109.292 no
H41 C4 H43 109.503 no
H42 C4 H43 109.493 no
N1 P1 C5 109.3(4) yes
N1 P1 C11 109.5(4) yes
C5 P1 C11 108.1(4) yes
N1 P1 C17 114.3(4) yes
C5 P1 C17 107.0(4) yes
C11 P1 C17 108.3(4) yes
N1 P2 C23 113.8(4) yes
N1 P2 C29 107.3(4) yes
C23 P2 C29 106.4(4) yes
N1 P2 C35 112.6(4) yes
C23 P2 C35 108.3(4) yes
C29 P2 C35 108.1(4) yes
P1 N1 P2 139.6(5) yes
P1 C5 C6 121.4(6) yes
P1 C5 C10 119.5(7) yes
C6 C5 C10 119.0(8) yes
C5 C6 C7 119.6(8) yes
C5 C6 H61 120.220 no
C7 C6 H61 120.195 no
C6 C7 C8 121.0(9) yes
C6 C7 H71 119.492 no
C8 C7 H71 119.488 no
C7 C8 C9 120.4(9) yes
C7 C8 H81 119.813 no
C9 C8 H81 119.822 no
C8 C9 C10 119.4(8) yes
C8 C9 H91 120.310 no
C10 C9 H91 120.328 no
C9 C10 C5 120.6(9) yes
C9 C10 H101 119.704 no
C5 C10 H101 119.683 no
P1 C11 C12 122.1(8) yes
P1 C11 C16 118.8(7) yes
C12 C11 C16 119.0(9) yes
C11 C12 C13 119.7(10) yes
C11 C12 H121 120.165 no
C13 C12 H121 120.142 no
C12 C13 C14 121.0(11) yes
C12 C13 H131 119.491 no
C14 C13 H131 119.535 no
C13 C14 C15 119.3(10) yes
C13 C14 H141 120.321 no
C15 C14 H141 120.348 no
C14 C15 C16 121.1(11) yes
C14 C15 H151 119.469 no
C16 C15 H151 119.474 no
C11 C16 C15 119.9(10) yes
C11 C16 H161 120.066 no
C15 C16 H161 120.038 no
P1 C17 C18 119.3(7) yes
P1 C17 C22 120.6(7) yes
C18 C17 C22 118.8(9) yes
C17 C18 C19 119.3(10) yes
C17 C18 H181 120.327 no
C19 C18 H181 120.361 no
C18 C19 C20 121.4(11) yes
C18 C19 H191 119.254 no
C20 C19 H191 119.307 no
C19 C20 C21 119.1(10) yes
C19 C20 H201 120.442 no
C21 C20 H201 120.437 no
C20 C21 C22 121.2(10) yes
C20 C21 H211 119.397 no
C22 C21 H211 119.367 no
C17 C22 C21 120.1(9) yes
C17 C22 H221 119.972 no
C21 C22 H221 119.967 no
P2 C23 C24 116.7(7) yes
P2 C23 C28 124.7(8) yes
C24 C23 C28 118.5(9) yes
C23 C24 C25 119.9(11) yes
C23 C24 H241 120.086 no
C25 C24 H241 120.041 no
C24 C25 C26 120.6(11) yes
C24 C25 H251 119.734 no
C26 C25 H251 119.677 no
C25 C26 C27 118.5(10) yes
C25 C26 H261 120.741 no
C27 C26 H261 120.725 no
C26 C27 C28 121.6(10) yes
C26 C27 H271 119.219 no
C28 C27 H271 119.198 no
C27 C28 C23 120.7(10) yes
C27 C28 H281 119.630 no
C23 C28 H281 119.626 no
P2 C29 C30 122.1(8) yes
P2 C29 C34 119.4(7) yes
C30 C29 C34 118.5(9) yes
C29 C30 C31 121.4(12) yes
C29 C30 H301 119.306 no
C31 C30 H301 119.287 no
C30 C31 C32 117.9(11) yes
C30 C31 H311 121.041 no
C32 C31 H311 121.038 no
C31 C32 C33 122.9(11) yes
C31 C32 H321 118.558 no
C33 C32 H321 118.589 no
C32 C33 C34 119.9(12) yes
C32 C33 H331 120.040 no
C34 C33 H331 120.079 no
C29 C34 C33 119.2(10) yes
C29 C34 H341 120.376 no
C33 C34 H341 120.374 no
P2 C35 C36 120.5(8) yes
P2 C35 C40 119.6(7) yes
C36 C35 C40 119.9(10) yes
C35 C36 C37 118.2(12) yes
C35 C36 H361 120.873 no
C37 C36 H361 120.877 no
C36 C37 C38 120.8(11) yes
C36 C37 H371 119.641 no
C38 C37 H371 119.572 no
C37 C38 C39 120.4(10) yes
C37 C38 H381 119.801 no
C39 C38 H381 119.761 no
C38 C39 C40 119.0(11) yes
C38 C39 H391 120.509 no
C40 C39 H391 120.471 no
C39 C40 C35 121.6(10) yes
C39 C40 H401 119.192 no
C35 C40 H401 119.181 no

loop_
_geom_bond_atom_site_label_1
_geom_bond_atom_site_label_2
_geom_bond_distance
_geom_bond_publ_flag
Ir1 I1 2.6849(8) yes
Ir1 I2 2.8147(8) yes
Ir1 I3 2.6984(9) yes
Ir1 C1 1.929(11) yes
Ir1 C2 1.915(13) yes
Ir1 C3 2.058(12) yes
C1 O1 1.116(13) yes
C2 O2 1.104(14) yes
C3 C4 1.487(18) yes
C3 O3 1.183(14) yes
C4 H41 0.999 no
C4 H42 0.999 no
C4 H43 1.001 no
P1 N1 1.593(7) yes
P1 C5 1.782(8) yes
P1 C11 1.794(10) yes
P1 C17 1.809(9) yes
P2 N1 1.575(7) yes
P2 C23 1.790(9) yes
P2 C29 1.801(9) yes
P2 C35 1.81(1) yes
C5 C6 1.417(12) yes
C5 C10 1.389(11) yes
C6 C7 1.384(13) yes
C6 H61 1.000 no
C7 C8 1.377(14) yes
C7 H71 1.000 no
C8 C9 1.389(14) yes
C8 H81 1.000 no
C9 C10 1.405(14) yes
C9 H91 1.000 no
C10 H101 1.001 no
C11 C12 1.383(13) yes
C11 C16 1.408(13) yes
C12 C13 1.403(14) yes
C12 H121 1.001 no
C13 C14 1.369(17) yes
C13 H131 1.000 no
C14 C15 1.378(18) yes
C14 H141 1.001 no
C15 C16 1.379(14) yes
C15 H151 1.000 no
C16 H161 1.000 no
C17 C18 1.393(13) yes
C17 C22 1.381(13) yes
C18 C19 1.374(15) yes
C18 H181 1.001 no
C19 C20 1.356(17) yes
C19 H191 1.000 no
C20 C21 1.364(16) yes
C20 H201 1.001 no
C21 C22 1.365(14) yes
C21 H211 1.001 no
C22 H221 1.001 no
C23 C24 1.405(14) yes
C23 C28 1.355(14) yes
C24 C25 1.382(16) yes
C24 H241 1.000 no
C25 C26 1.373(18) yes
C25 H251 1.001 no
C26 C27 1.364(17) yes
C26 H261 1.000 no
C27 C28 1.374(14) yes
C27 H271 1.001 no
C28 H281 1.000 no
C29 C30 1.402(13) yes
C29 C34 1.402(14) yes
C30 C31 1.388(16) yes
C30 H301 1.001 no
C31 C32 1.37(2) yes
C31 H311 1.000 no
C32 C33 1.354(18) yes
C32 H321 1.000 no
C33 C34 1.399(14) yes
C33 H331 1.000 no
C34 H341 1.001 no
C35 C36 1.382(13) yes
C35 C40 1.373(14) yes
C36 C37 1.412(18) yes
C36 H361 1.001 no
C37 C38 1.38(2) yes
C37 H371 1.000 no
C38 C39 1.356(17) yes
C38 H381 1.000 no
C39 C40 1.396(14) yes
C39 H391 1.001 no
C40 H401 1.000 no
